data_4506711
loop_
_publ_author_name
'Cheng, Ping-Shing'
'Marivel, Samipillai'
'Zang, Shuang-Quan'
'Gao, Guang-Gang'
'Mak, Thomas C. W.'

_publ_section_title
;
 Argentophilic Infinite Chain, Column, and Layer Structures Assembled with
 the Multinuclear Silver(I)--Phenylethynide Supramolecular Synthon
;
_journal_issue 9
_journal_name_full 'Crystal Growth &amp; Design'
_journal_page_first 4519
_journal_paper_doi 10.1021/cg300691n
_journal_volume 12
_journal_year 2012
_chemical_formula_moiety 'C68 H68 Ag14 F30 O28 S8'
_chemical_formula_sum 'C68 H68 Ag14 F30 O28 S8'
_chemical_formula_weight 3669.88
_chemical_name_systematic
; 
 ? 
;
_space_group_IT_number 2
_symmetry_cell_setting triclinic
_symmetry_space_group_name_Hall '-P 1'
_symmetry_space_group_name_H-M 'P -1'
_atom_sites_solution_hydrogens geom
_atom_sites_solution_primary direct
_atom_sites_solution_secondary difmap
_audit_creation_method SHELXL-97
_cell_angle_alpha 90.745(2)
_cell_angle_beta 95.358(2)
_cell_angle_gamma 105.886(2)
_cell_formula_units_Z 2
_cell_length_a 14.1460(13)
_cell_length_b 16.1829(15)
_cell_length_c 23.228(2)
_cell_measurement_temperature 150(2)
_cell_volume 5087.9(8)
_computing_cell_refinement SAINT(Bruker,2001)
_computing_data_collection APEX2(Bruker,2003)
_computing_data_reduction APEX2(Bruker,2003)
_computing_molecular_graphics DIAMOND
_computing_publication_material 'SHELXL-97 (Sheldrick, 1997)'
_computing_structure_refinement 'SHELXL-97 (Sheldrick, 1997)'
_computing_structure_solution 'SHELXS-97 (Sheldrick, 1997)'
_diffrn_ambient_temperature 150(2)
_diffrn_measured_fraction_theta_full 0.997
_diffrn_measured_fraction_theta_max 0.997
_diffrn_measurement_device_type 'SMART CCD APEX II'
_diffrn_measurement_method '\w and \f'
_diffrn_radiation_monochromator graphite
_diffrn_radiation_source 'fine-focus sealed tube'
_diffrn_radiation_type MoK\a
_diffrn_radiation_wavelength 0.71073
_diffrn_reflns_av_R_equivalents 0.0428
_diffrn_reflns_av_sigmaI/netI 0.0251
_diffrn_reflns_limit_h_max 16
_diffrn_reflns_limit_h_min -16
_diffrn_reflns_limit_k_max 19
_diffrn_reflns_limit_k_min -19
_diffrn_reflns_limit_l_max 27
_diffrn_reflns_limit_l_min -27
_diffrn_reflns_number 154060
_diffrn_reflns_theta_full 25.25
_diffrn_reflns_theta_max 25.25
_diffrn_reflns_theta_min 0.88
_exptl_absorpt_coefficient_mu 2.916
_exptl_absorpt_correction_T_max 0.7592
_exptl_absorpt_correction_T_min 0.4750
_exptl_absorpt_correction_type multi-scan
_exptl_absorpt_process_details SADABS
_exptl_crystal_colour yellow
_exptl_crystal_density_diffrn 2.395
_exptl_crystal_density_method 'not measured'
_exptl_crystal_description needle
_exptl_crystal_F_000 3512
_exptl_crystal_size_max 0.30
_exptl_crystal_size_mid 0.10
_exptl_crystal_size_min 0.10
_refine_diff_density_max 3.822
_refine_diff_density_min -1.768
_refine_diff_density_rms 0.207
_refine_ls_extinction_method none
_refine_ls_goodness_of_fit_ref 1.140
_refine_ls_hydrogen_treatment constr
_refine_ls_matrix_type full
_refine_ls_number_parameters 1354
_refine_ls_number_reflns 18340
_refine_ls_number_restraints 15
_refine_ls_restrained_S_all 1.149
_refine_ls_R_factor_all 0.0568
_refine_ls_R_factor_gt 0.0504
_refine_ls_shift/su_max 0.001
_refine_ls_shift/su_mean 0.000
_refine_ls_structure_factor_coef Fsqd
_refine_ls_weighting_details 'calc w=1/[\s^2^(Fo^2^)+(0.0502P)^2^+82.3669P] where P=(Fo^2^+2Fc^2^)/3'
_refine_ls_weighting_scheme calc
_refine_ls_wR_factor_gt 0.1319
_refine_ls_wR_factor_ref 0.1348
_reflns_number_gt 16293
_reflns_number_total 18340
_reflns_threshold_expression >2sigma(I)
_cod_data_source_file cg300691n_si_001.cif
_cod_data_source_block 4
_cod_depositor_comments
;
The following automatic conversions were performed:

'_symmetry_cell_setting' value 'Triclinic' changed to 'triclinic'
according to /home/saulius/struct/CIF-dictionaries/cif_core.dic
dictionary named 'cif_core.dic' version 2.4.2 from 2011-04-26.

Automatic conversion script
Id: cif_fix_values 1891 2012-01-12 08:04:46Z andrius 
;
_cod_original_sg_symbol_H-M P-1
_cod_database_code 4506711

loop_
_symmetry_equiv_pos_as_xyz
'x, y, z'
'-x, -y, -z'

loop_
_atom_site_label
_atom_site_type_symbol
_atom_site_fract_x
_atom_site_fract_y
_atom_site_fract_z
_atom_site_U_iso_or_equiv
_atom_site_adp_type
_atom_site_occupancy
_atom_site_symmetry_multiplicity
_atom_site_calc_flag
_atom_site_refinement_flags
_atom_site_disorder_assembly
_atom_site_disorder_group
Ag1 Ag 0.66123(5) 0.47372(4) 0.13312(3) 0.02491(15) Uani 1 1 d . . .
Ag2 Ag 0.79204(5) 0.53487(4) 0.32415(3) 0.02531(15) Uani 1 1 d . . .
Ag3 Ag 0.84797(5) 0.55749(4) 0.20523(3) 0.02364(15) Uani 1 1 d . . .
Ag4 Ag 0.88102(5) 0.77104(4) 0.23718(3) 0.02312(15) Uani 1 1 d . . .
Ag5 Ag 0.70312(5) 0.65202(4) 0.18058(3) 0.02191(14) Uani 1 1 d . . .
Ag6 Ag 0.71364(5) 0.83740(4) 0.20546(3) 0.02428(15) Uani 1 1 d . A .
Ag7 Ag 0.83207(5) 0.72311(4) 0.35335(3) 0.02176(14) Uani 1 1 d . . .
Ag8 Ag 0.83726(5) 0.96819(4) 0.33955(3) 0.02290(15) Uani 1 1 d . . .
Ag9 Ag 0.77276(5) 1.12301(4) 0.30963(3) 0.02093(14) Uani 1 1 d . . .
Ag10 Ag 0.85538(5) 1.02335(4) 0.22023(3) 0.02080(14) Uani 1 1 d . A .
Ag11 Ag 0.66283(5) 1.04406(4) 0.17347(3) 0.02410(15) Uani 1 1 d . . .
Ag12 Ag 0.64773(5) 1.22687(4) 0.14113(3) 0.02377(15) Uani 1 1 d . . .
Ag13 Ag 0.83364(5) 1.21180(4) 0.20469(3) 0.02066(14) Uani 1 1 d . . .
Ag14 Ag 0.76872(6) 1.36159(4) 0.23412(3) 0.03022(17) Uani 1 1 d . . .
C1 C 0.6981(6) 1.2108(5) 0.2362(4) 0.0206(17) Uani 1 1 d . . .
C2 C 0.6258(7) 1.1873(6) 0.2614(4) 0.028(2) Uani 1 1 d . . .
C3 C 0.5350(7) 1.1615(6) 0.2903(4) 0.0255(19) Uani 1 1 d . . .
C4 C 0.5336(7) 1.1187(7) 0.3419(4) 0.034(2) Uani 1 1 d . . .
H4A H 0.5910 1.1039 0.3577 0.041 Uiso 1 1 calc R . .
C5 C 0.4492(8) 1.0977(7) 0.3702(5) 0.041(3) Uani 1 1 d . . .
H5A H 0.4484 1.0684 0.4054 0.049 Uiso 1 1 calc R . .
C6 C 0.3681(9) 1.1188(8) 0.3478(5) 0.045(3) Uani 1 1 d . . .
H6A H 0.3108 1.1055 0.3680 0.054 Uiso 1 1 calc R . .
C7 C 0.3670(8) 1.1593(9) 0.2964(6) 0.050(3) Uani 1 1 d . . .
H7A H 0.3087 1.1726 0.2807 0.060 Uiso 1 1 calc R . .
C8 C 0.4512(8) 1.1807(7) 0.2673(5) 0.040(2) Uani 1 1 d . . .
H8A H 0.4507 1.2085 0.2316 0.047 Uiso 1 1 calc R . .
C9 C 0.7235(6) 0.9794(5) 0.2595(3) 0.0182(17) Uani 1 1 d . . .
C10 C 0.6441(7) 0.9512(5) 0.2786(4) 0.0233(18) Uani 1 1 d . . .
C11 C 0.5506(7) 0.9193(6) 0.3025(4) 0.0253(19) Uani 1 1 d . . .
C12 C 0.5494(7) 0.8955(6) 0.3597(4) 0.029(2) Uani 1 1 d . . .
H12A H 0.6096 0.8985 0.3826 0.035 Uiso 1 1 calc R . .
C13 C 0.4603(8) 0.8674(7) 0.3833(4) 0.037(2) Uani 1 1 d . . .
H13A H 0.4592 0.8527 0.4227 0.044 Uiso 1 1 calc R . .
C14 C 0.3733(8) 0.8610(7) 0.3493(5) 0.042(3) Uani 1 1 d . . .
H14A H 0.3124 0.8412 0.3656 0.051 Uiso 1 1 calc R . .
C15 C 0.3724(7) 0.8824(7) 0.2926(5) 0.040(3) Uani 1 1 d . . .
H15A H 0.3115 0.8762 0.2697 0.048 Uiso 1 1 calc R . .
C16 C 0.4617(7) 0.9134(7) 0.2684(4) 0.034(2) Uani 1 1 d . . .
H16A H 0.4622 0.9302 0.2294 0.041 Uiso 1 1 calc R . .
C17 C 0.7363(6) 0.7376(5) 0.2668(3) 0.0184(17) Uani 1 1 d . . .
C18 C 0.6763(6) 0.7195(5) 0.3032(4) 0.0174(16) Uani 1 1 d . . .
C19 C 0.5902(7) 0.6943(6) 0.3344(4) 0.0251(19) Uani 1 1 d . . .
C20 C 0.5960(8) 0.6919(7) 0.3947(4) 0.033(2) Uani 1 1 d . . .
H20A H 0.6584 0.7074 0.4171 0.040 Uiso 1 1 calc R . .
C21 C 0.5088(9) 0.6663(8) 0.4215(5) 0.049(3) Uani 1 1 d . . .
H21A H 0.5121 0.6647 0.4625 0.058 Uiso 1 1 calc R . .
C22 C 0.4192(8) 0.6438(8) 0.3898(5) 0.046(3) Uani 1 1 d . . .
H22A H 0.3606 0.6260 0.4086 0.055 Uiso 1 1 calc R . .
C23 C 0.4133(8) 0.6467(8) 0.3302(5) 0.046(3) Uani 1 1 d . . .
H23A H 0.3504 0.6316 0.3083 0.055 Uiso 1 1 calc R . .
C24 C 0.4979(7) 0.6712(6) 0.3020(4) 0.031(2) Uani 1 1 d . . .
H24A H 0.4933 0.6723 0.2610 0.037 Uiso 1 1 calc R . .
C25 C 0.7092(6) 0.4991(6) 0.2313(4) 0.0245(19) Uani 1 1 d . . .
C26 C 0.6363(7) 0.4751(6) 0.2595(4) 0.0248(19) Uani 1 1 d . . .
C27 C 0.5440(7) 0.4458(6) 0.2823(4) 0.0265(19) Uani 1 1 d . . .
C28 C 0.5338(8) 0.4576(7) 0.3413(4) 0.036(2) Uani 1 1 d . . .
H28A H 0.5900 0.4851 0.3672 0.043 Uiso 1 1 calc R . .
C29 C 0.4431(8) 0.4297(8) 0.3615(5) 0.043(3) Uani 1 1 d . . .
H29A H 0.4367 0.4381 0.4013 0.052 Uiso 1 1 calc R . .
C30 C 0.3611(7) 0.3897(7) 0.3247(5) 0.038(2) Uani 1 1 d . . .
H30A H 0.2985 0.3707 0.3392 0.045 Uiso 1 1 calc R . .
C31 C 0.3691(8) 0.3769(7) 0.2673(5) 0.041(3) Uani 1 1 d . . .
H31A H 0.3122 0.3486 0.2422 0.049 Uiso 1 1 calc R . .
C32 C 0.4596(7) 0.4049(7) 0.2458(5) 0.035(2) Uani 1 1 d . . .
H32A H 0.4644 0.3963 0.2058 0.042 Uiso 1 1 calc R . .
O1 O 0.7472(5) 1.1233(4) 0.4069(3) 0.0278(14) Uani 1 1 d . . .
O2 O 0.7719(5) 0.9961(4) 0.4292(3) 0.0283(14) Uani 1 1 d . . .
C33 C 0.7460(6) 1.0605(5) 0.4376(3) 0.0212(18) Uani 1 1 d . . .
C34 C 0.6982(7) 1.0650(6) 0.4951(4) 0.027(2) Uani 1 1 d . . .
F1 F 0.6061(5) 1.0267(7) 0.4896(3) 0.089(3) Uani 1 1 d . . .
F2 F 0.7118(8) 1.1433(5) 0.5149(3) 0.085(3) Uani 1 1 d . . .
F3 F 0.7386(7) 1.0297(7) 0.5386(3) 0.077(3) Uani 1 1 d . . .
O3 O 0.8164(5) 0.6678(4) 0.4445(3) 0.0329(15) Uani 1 1 d . . .
O4 O 0.7532(5) 0.5283(4) 0.4174(3) 0.0333(16) Uani 1 1 d . . .
C35 C 0.7762(7) 0.5911(6) 0.4515(4) 0.030(2) Uani 1 1 d . . .
C36 C 0.7537(9) 0.5700(6) 0.5132(6) 0.083(6) Uani 1 1 d D . .
F4 F 0.7156(6) 0.6264(6) 0.5376(3) 0.081(3) Uani 1 1 d D . .
F5 F 0.6846(12) 0.4962(7) 0.5151(5) 0.149(5) Uani 1 1 d DU . .
F6 F 0.8365(10) 0.5734(8) 0.5467(5) 0.123(4) Uani 1 1 d DU . .
O5 O 0.9404(5) 1.1966(5) 0.3140(3) 0.0345(16) Uani 1 1 d . . .
O6 O 0.9805(5) 1.0913(4) 0.3653(3) 0.0311(15) Uani 1 1 d . . .
C37 C 0.9967(6) 1.1590(6) 0.3398(4) 0.0242(19) Uani 1 1 d . . .
C38 C 1.1082(7) 1.2117(6) 0.3427(4) 0.032(2) Uani 1 1 d . . .
F7 F 1.1300(4) 1.2483(4) 0.2917(2) 0.0411(15) Uani 1 1 d . . .
F8 F 1.1272(4) 1.2747(4) 0.3829(3) 0.0419(15) Uani 1 1 d . . .
F9 F 1.1707(4) 1.1664(4) 0.3553(3) 0.0425(15) Uani 1 1 d . . .
O7 O 0.9931(5) 0.7234(5) 0.3539(4) 0.047(2) Uani 1 1 d . . .
O8 O 0.9610(6) 0.5808(5) 0.3452(4) 0.048(2) Uani 1 1 d . . .
C39 C 1.0126(7) 0.6541(6) 0.3554(4) 0.030(2) Uani 1 1 d . . .
C40 C 1.1236(9) 0.6627(8) 0.3739(6) 0.052(3) Uani 1 1 d . . .
F10 F 1.1618(5) 0.7238(5) 0.4148(3) 0.059(2) Uani 1 1 d . . .
F11 F 1.1752(5) 0.6886(7) 0.3284(4) 0.089(3) Uani 1 1 d . . .
F12 F 1.1417(7) 0.5930(6) 0.3904(6) 0.123(5) Uani 1 1 d . . .
O9 O 0.9741(5) 1.2286(4) 0.1732(3) 0.0266(14) Uani 1 1 d . . .
O10 O 0.9931(5) 1.0964(4) 0.1896(3) 0.0270(14) Uani 1 1 d . . .
C41 C 1.0183(6) 1.1720(5) 0.1734(4) 0.0214(18) Uani 1 1 d . . .
C42 C 1.1198(7) 1.1971(6) 0.1496(4) 0.0268(19) Uani 1 1 d . . .
F13 F 1.1891(4) 1.1795(5) 0.1862(3) 0.0481(17) Uani 1 1 d . . .
F14 F 1.1514(5) 1.2798(4) 0.1393(3) 0.0477(17) Uani 1 1 d . . .
F15 F 1.1177(4) 1.1537(4) 0.1006(3) 0.0385(14) Uani 1 1 d . . .
O11 O 1.0182(5) 0.7607(4) 0.2060(3) 0.0294(15) Uani 1 1 d . . .
O12 O 0.9861(5) 0.6228(4) 0.1753(3) 0.0345(16) Uani 1 1 d . . .
C43 C 1.0381(6) 0.6977(6) 0.1847(4) 0.0226(18) Uani 1 1 d . . .
C44 C 1.1440(7) 0.7140(6) 0.1668(4) 0.028(2) Uani 1 1 d . . .
F16 F 1.1851(6) 0.7938(4) 0.1579(5) 0.078(3) Uani 1 1 d . . .
F17 F 1.1474(6) 0.6685(6) 0.1205(4) 0.076(3) Uani 1 1 d . . .
F18 F 1.2012(5) 0.6934(7) 0.2081(4) 0.083(3) Uani 1 1 d . . .
O13 O 0.7029(5) 1.1737(4) 0.0595(3) 0.0333(15) Uani 1 1 d . . .
O14 O 0.7684(5) 1.0742(4) 0.1007(3) 0.0296(14) Uani 1 1 d . . .
C45 C 0.7590(7) 1.1273(6) 0.0634(4) 0.029(2) Uani 1 1 d . . .
C46 C 0.8361(8) 1.1395(6) 0.0177(4) 0.033(2) Uani 1 1 d . . .
F19 F 0.9251(6) 1.1865(6) 0.0411(3) 0.071(3) Uani 1 1 d . . .
F20 F 0.8118(6) 1.1789(5) -0.0278(3) 0.060(2) Uani 1 1 d . . .
F21 F 0.8484(5) 1.0658(4) 0.0000(3) 0.0397(14) Uani 1 1 d . . .
O15 O 0.7727(6) 0.6748(4) 0.0924(3) 0.0364(16) Uani 1 1 d . . .
O16 O 0.7372(6) 0.5401(4) 0.0561(3) 0.0391(17) Uani 1 1 d . . .
C47 C 0.7787(7) 0.6173(6) 0.0585(4) 0.0263(19) Uani 1 1 d . . .
C48 C 0.8500(8) 0.6484(7) 0.0117(4) 0.033(2) Uani 1 1 d . . .
F22 F 0.8451(4) 0.7223(4) -0.0102(3) 0.0386(14) Uani 1 1 d . . .
F23 F 0.8357(6) 0.5908(4) -0.0315(3) 0.0564(19) Uani 1 1 d . . .
F24 F 0.9434(5) 0.6598(5) 0.0352(3) 0.0543(19) Uani 1 1 d . . .
O17 O 0.4784(5) 1.1489(4) 0.1243(3) 0.0321(15) Uani 1 1 d . . .
O18 O 0.4969(5) 1.0199(4) 0.1484(3) 0.0266(14) Uani 1 1 d . . .
C49 C 0.4509(7) 1.0709(6) 0.1312(4) 0.0253(19) Uani 1 1 d . . .
C50 C 0.3420(8) 1.0298(7) 0.1125(6) 0.050(3) Uani 1 1 d . . .
F25 F 0.3364(6) 0.9856(7) 0.0578(4) 0.084(3) Uani 1 1 d . . .
F26 F 0.2868(5) 1.0778(5) 0.1019(6) 0.102(4) Uani 1 1 d . . .
F27 F 0.2997(5) 0.9653(4) 0.1438(3) 0.0532(18) Uani 1 1 d . . .
O19 O 0.5339(5) 0.6371(4) 0.1625(3) 0.0264(14) Uani 1 1 d . . .
O20 O 0.5028(5) 0.5049(4) 0.1209(3) 0.0275(14) Uani 1 1 d . . .
C51 C 0.4804(6) 0.5670(5) 0.1420(4) 0.0218(18) Uani 1 1 d . . .
C52 C 0.3687(6) 0.5576(6) 0.1407(4) 0.0247(19) Uani 1 1 d . . .
F28 F 0.3459(4) 0.5954(4) 0.1856(3) 0.0395(14) Uani 1 1 d . . .
F29 F 0.3377(4) 0.5936(4) 0.0937(3) 0.0403(14) Uani 1 1 d . . .
F30 F 0.3146(4) 0.4751(4) 0.1385(3) 0.0393(14) Uani 1 1 d . . .
O21 O 0.6123(5) 0.8758(4) 0.1368(3) 0.0266(14) Uani 1 1 d . . .
S1 S 0.53558(18) 0.81976(14) 0.09145(10) 0.0267(5) Uani 1 1 d . . .
C53 C 0.5174(8) 0.8933(7) 0.0377(4) 0.037(2) Uani 1 1 d . . .
H53A H 0.5759 0.9106 0.0165 0.056 Uiso 1 1 calc R . .
H53B H 0.5067 0.9441 0.0564 0.056 Uiso 1 1 calc R . .
H53C H 0.4595 0.8654 0.0107 0.056 Uiso 1 1 calc R . .
C54 C 0.4214(7) 0.8019(7) 0.1207(5) 0.037(2) Uani 1 1 d . . .
H54A H 0.4186 0.7615 0.1520 0.056 Uiso 1 1 calc R . .
H54B H 0.3674 0.7777 0.0904 0.056 Uiso 1 1 calc R . .
H54C H 0.4146 0.8564 0.1360 0.056 Uiso 1 1 calc R . .
O22 O 0.8842(5) 0.8661(4) 0.4004(3) 0.0274(14) Uani 1 1 d . . .
S2 S 0.9300(2) 0.90218(15) 0.45983(10) 0.0323(5) Uani 1 1 d . . .
C55 C 0.8379(10) 0.8627(7) 0.5081(5) 0.044(3) Uani 1 1 d . . .
H55A H 0.7853 0.8913 0.5014 0.067 Uiso 1 1 calc R . .
H55B H 0.8678 0.8746 0.5482 0.067 Uiso 1 1 calc R . .
H55C H 0.8100 0.8005 0.5011 0.067 Uiso 1 1 calc R . .
C56 C 1.0095(8) 0.8383(7) 0.4838(5) 0.042(3) Uani 1 1 d . . .
H56A H 1.0670 0.8511 0.4616 0.062 Uiso 1 1 calc R . .
H56B H 0.9736 0.7772 0.4780 0.062 Uiso 1 1 calc R . .
H56C H 1.0316 0.8514 0.5250 0.062 Uiso 1 1 calc R . .
O23 O 0.9613(5) 0.9262(4) 0.2739(3) 0.0320(15) Uani 1 1 d . . .
S3 S 1.06821(18) 0.98036(17) 0.28557(11) 0.0342(5) Uani 1 1 d . . .
C57 C 1.1212(10) 0.9218(12) 0.3360(7) 0.083(6) Uani 1 1 d . . .
H57A H 1.0940 0.9239 0.3731 0.125 Uiso 1 1 calc R . .
H57B H 1.1929 0.9469 0.3412 0.125 Uiso 1 1 calc R . .
H57C H 1.1062 0.8619 0.3217 0.125 Uiso 1 1 calc R . .
C58 C 1.1304(7) 0.9644(7) 0.2264(5) 0.038(2) Uani 1 1 d . . .
H58A H 1.1098 0.9944 0.1932 0.056 Uiso 1 1 calc R . .
H58B H 1.1143 0.9027 0.2165 0.056 Uiso 1 1 calc R . .
H58C H 1.2018 0.9870 0.2365 0.056 Uiso 1 1 calc R . .
O24 O 0.8650(5) 0.9006(5) 0.1554(3) 0.0397(18) Uani 1 1 d . . .
S4 S 0.8961(3) 0.9291(3) 0.09527(15) 0.0208(16) Uani 0.583(13) 1 d P A 1
S4' S 0.8938(5) 0.8698(6) 0.0960(3) 0.035(3) Uani 0.417(13) 1 d P A 2
C59 C 0.7903(7) 0.8775(6) 0.0471(4) 0.030(2) Uani 1 1 d . . .
H59A H 0.7665 0.8169 0.0566 0.045 Uiso 1 1 calc R A 1
H59B H 0.8080 0.8811 0.0072 0.045 Uiso 1 1 calc R A 1
H59C H 0.7382 0.9059 0.0509 0.045 Uiso 1 1 calc R A 1
C60 C 0.9671(12) 0.8576(11) 0.0826(7) 0.029(4) Uani 0.60(2) 1 d P A 1
H60A H 1.0307 0.8763 0.1063 0.043 Uiso 0.60(2) 1 calc PR A 1
H60B H 0.9783 0.8573 0.0416 0.043 Uiso 0.60(2) 1 calc PR A 1
H60C H 0.9316 0.7996 0.0928 0.043 Uiso 0.60(2) 1 calc PR A 1
C60' C 0.977(2) 0.966(2) 0.0780(13) 0.047(8) Uani 0.40(2) 1 d P A 2
H60D H 1.0403 0.9735 0.1012 0.070 Uiso 0.40(2) 1 calc PR A 2
H60E H 0.9501 1.0140 0.0860 0.070 Uiso 0.40(2) 1 calc PR A 2
H60F H 0.9859 0.9628 0.0368 0.070 Uiso 0.40(2) 1 calc PR A 2
O25 O 0.5714(5) 1.3315(4) 0.0983(3) 0.0281(14) Uani 1 1 d . . .
S5 S 0.48585(18) 1.29758(14) 0.05178(10) 0.0252(5) Uani 1 1 d . . .
C61 C 0.3778(7) 1.2963(6) 0.0844(4) 0.031(2) Uani 1 1 d . . .
H61A H 0.3652 1.2504 0.1122 0.046 Uiso 1 1 calc R . .
H61B H 0.3217 1.2860 0.0546 0.046 Uiso 1 1 calc R . .
H61C H 0.3865 1.3518 0.1047 0.046 Uiso 1 1 calc R . .
C62 C 0.4868(9) 1.3847(7) 0.0059(4) 0.041(3) Uani 1 1 d . . .
H62A H 0.5440 1.3950 -0.0165 0.061 Uiso 1 1 calc R . .
H62B H 0.4910 1.4365 0.0295 0.061 Uiso 1 1 calc R . .
H62C H 0.4260 1.3707 -0.0205 0.061 Uiso 1 1 calc R . .
O26 O 0.7851(5) 1.3793(5) 0.1272(3) 0.0406(18) Uani 1 1 d . . .
S6 S 0.85332(19) 1.36115(16) 0.08557(12) 0.0347(6) Uani 1 1 d . . .
C63 C 0.7924(9) 1.3655(7) 0.0155(5) 0.046(3) Uani 1 1 d . . .
H63A H 0.7345 1.3155 0.0085 0.069 Uiso 1 1 calc R . .
H63B H 0.8379 1.3649 -0.0138 0.069 Uiso 1 1 calc R . .
H63C H 0.7715 1.4183 0.0131 0.069 Uiso 1 1 calc R . .
C64 C 0.9501(8) 1.4568(8) 0.0831(5) 0.043(3) Uani 1 1 d . . .
H64A H 0.9933 1.4658 0.1195 0.065 Uiso 1 1 calc R . .
H64B H 0.9222 1.5056 0.0775 0.065 Uiso 1 1 calc R . .
H64C H 0.9885 1.4519 0.0508 0.065 Uiso 1 1 calc R . .
O27 O 0.9422(5) 1.4472(5) 0.2263(3) 0.0388(17) Uani 1 1 d . . .
S7 S 1.04450(18) 1.48202(16) 0.25879(12) 0.0341(5) Uani 1 1 d . . .
C65 C 1.0429(9) 1.4183(7) 0.3214(5) 0.046(3) Uani 1 1 d . . .
H65A H 1.0017 1.4347 0.3487 0.068 Uiso 1 1 calc R . .
H65B H 1.1103 1.4282 0.3400 0.068 Uiso 1 1 calc R . .
H65C H 1.0157 1.3574 0.3098 0.068 Uiso 1 1 calc R . .
C66 C 1.1225(8) 1.4383(8) 0.2191(5) 0.048(3) Uani 1 1 d . . .
H66A H 1.1316 1.4671 0.1823 0.071 Uiso 1 1 calc R . .
H66B H 1.0920 1.3766 0.2114 0.071 Uiso 1 1 calc R . .
H66C H 1.1868 1.4472 0.2417 0.071 Uiso 1 1 calc R . .
O28 O 0.8017(7) 1.3834(4) 0.3369(3) 0.048(2) Uani 1 1 d . . .
S8 S 0.7761(2) 1.30622(16) 0.37497(11) 0.0407(6) Uani 1 1 d . . .
C67 C 0.6742(10) 1.3140(8) 0.4119(6) 0.056(3) Uani 1 1 d . . .
H67A H 0.6143 1.3004 0.3847 0.085 Uiso 1 1 calc R . .
H67B H 0.6868 1.3727 0.4282 0.085 Uiso 1 1 calc R . .
H67C H 0.6653 1.2734 0.4432 0.085 Uiso 1 1 calc R . .
C68 C 0.8685(10) 1.3330(9) 0.4327(6) 0.061(4) Uani 1 1 d . . .
H68A H 0.9318 1.3318 0.4192 0.091 Uiso 1 1 calc R . .
H68B H 0.8521 1.2915 0.4631 0.091 Uiso 1 1 calc R . .
H68C H 0.8736 1.3908 0.4483 0.091 Uiso 1 1 calc R . .

loop_
_atom_site_aniso_label
_atom_site_aniso_U_11
_atom_site_aniso_U_22
_atom_site_aniso_U_33
_atom_site_aniso_U_23
_atom_site_aniso_U_13
_atom_site_aniso_U_12
Ag1 0.0266(3) 0.0191(3) 0.0284(4) 0.0000(3) 0.0026(3) 0.0053(3)
Ag2 0.0276(3) 0.0216(3) 0.0248(3) -0.0022(3) 0.0032(3) 0.0035(3)
Ag3 0.0182(3) 0.0219(3) 0.0321(4) 0.0088(3) 0.0063(3) 0.0061(3)
Ag4 0.0172(3) 0.0286(3) 0.0251(3) -0.0007(3) 0.0045(3) 0.0082(3)
Ag5 0.0208(3) 0.0222(3) 0.0232(3) -0.0034(3) 0.0013(3) 0.0073(3)
Ag6 0.0297(4) 0.0210(3) 0.0255(3) 0.0051(3) 0.0025(3) 0.0124(3)
Ag7 0.0224(3) 0.0199(3) 0.0218(3) 0.0043(2) -0.0009(3) 0.0047(3)
Ag8 0.0271(3) 0.0230(3) 0.0201(3) 0.0064(3) 0.0021(3) 0.0092(3)
Ag9 0.0218(3) 0.0197(3) 0.0220(3) 0.0051(2) 0.0033(3) 0.0063(3)
Ag10 0.0182(3) 0.0228(3) 0.0226(3) 0.0059(2) 0.0049(2) 0.0066(2)
Ag11 0.0226(3) 0.0234(3) 0.0273(3) 0.0064(3) -0.0006(3) 0.0089(3)
Ag12 0.0223(3) 0.0222(3) 0.0268(3) 0.0038(3) -0.0028(3) 0.0077(3)
Ag13 0.0185(3) 0.0235(3) 0.0228(3) 0.0059(2) 0.0048(2) 0.0092(3)
Ag14 0.0416(4) 0.0181(3) 0.0280(4) 0.0027(3) 0.0037(3) 0.0033(3)
C1 0.019(4) 0.020(4) 0.026(4) 0.004(3) 0.008(4) 0.008(3)
C2 0.030(5) 0.023(5) 0.030(5) 0.002(4) -0.003(4) 0.005(4)
C3 0.025(5) 0.020(4) 0.031(5) 0.000(4) 0.006(4) 0.004(4)
C4 0.029(5) 0.036(5) 0.038(6) 0.013(4) 0.008(4) 0.008(4)
C5 0.035(6) 0.043(6) 0.046(6) 0.012(5) 0.008(5) 0.011(5)
C6 0.038(6) 0.049(7) 0.054(7) 0.006(6) 0.013(5) 0.017(5)
C7 0.031(6) 0.070(8) 0.061(8) 0.017(6) 0.016(5) 0.028(6)
C8 0.037(6) 0.051(7) 0.033(5) 0.007(5) 0.005(5) 0.017(5)
C9 0.019(4) 0.018(4) 0.016(4) 0.006(3) 0.004(3) 0.003(3)
C10 0.029(5) 0.017(4) 0.026(4) -0.004(3) 0.000(4) 0.012(4)
C11 0.030(5) 0.019(4) 0.025(5) 0.003(3) 0.003(4) 0.003(4)
C12 0.027(5) 0.028(5) 0.028(5) -0.003(4) 0.005(4) 0.001(4)
C13 0.036(6) 0.040(6) 0.028(5) 0.001(4) 0.014(4) -0.002(5)
C14 0.036(6) 0.046(6) 0.045(6) 0.003(5) 0.018(5) 0.006(5)
C15 0.022(5) 0.054(7) 0.039(6) 0.005(5) 0.001(4) 0.002(5)
C16 0.034(5) 0.038(6) 0.030(5) 0.003(4) 0.005(4) 0.009(4)
C17 0.020(4) 0.020(4) 0.017(4) 0.006(3) -0.003(3) 0.010(3)
C18 0.015(4) 0.015(4) 0.026(4) 0.002(3) 0.001(3) 0.012(3)
C19 0.027(5) 0.029(5) 0.024(5) 0.007(4) 0.008(4) 0.013(4)
C20 0.035(5) 0.044(6) 0.025(5) 0.011(4) 0.005(4) 0.018(5)
C21 0.057(8) 0.060(8) 0.039(6) 0.020(6) 0.022(6) 0.028(6)
C22 0.034(6) 0.061(8) 0.049(7) 0.019(6) 0.024(5) 0.017(5)
C23 0.030(6) 0.056(7) 0.052(7) 0.009(6) 0.013(5) 0.011(5)
C24 0.027(5) 0.036(5) 0.030(5) 0.003(4) 0.009(4) 0.008(4)
C25 0.021(4) 0.023(4) 0.027(5) 0.001(4) 0.002(4) 0.002(4)
C26 0.029(5) 0.021(4) 0.025(5) 0.001(4) 0.001(4) 0.010(4)
C27 0.030(5) 0.020(4) 0.029(5) 0.009(4) 0.005(4) 0.006(4)
C28 0.030(5) 0.039(6) 0.034(5) 0.000(4) 0.012(4) 0.001(4)
C29 0.041(6) 0.048(7) 0.040(6) 0.000(5) 0.017(5) 0.006(5)
C30 0.022(5) 0.041(6) 0.051(7) 0.008(5) 0.014(5) 0.004(4)
C31 0.027(5) 0.042(6) 0.046(6) 0.013(5) -0.001(5) -0.002(5)
C32 0.029(5) 0.036(6) 0.036(6) 0.008(4) 0.001(4) 0.002(4)
O1 0.037(4) 0.028(3) 0.022(3) 0.002(3) 0.010(3) 0.013(3)
O2 0.035(4) 0.029(3) 0.023(3) 0.007(3) 0.009(3) 0.009(3)
C33 0.026(4) 0.019(4) 0.015(4) 0.002(3) 0.002(3) -0.001(4)
C34 0.026(5) 0.027(5) 0.028(5) 0.004(4) 0.005(4) 0.003(4)
F1 0.034(4) 0.162(9) 0.045(4) -0.022(5) 0.018(3) -0.022(5)
F2 0.154(9) 0.048(5) 0.054(5) -0.004(4) 0.057(6) 0.013(5)
F3 0.099(7) 0.125(8) 0.030(4) 0.021(4) 0.019(4) 0.063(6)
O3 0.047(4) 0.021(3) 0.026(3) 0.001(3) -0.007(3) 0.004(3)
O4 0.039(4) 0.030(4) 0.025(3) -0.003(3) 0.009(3) -0.003(3)
C35 0.032(5) 0.028(5) 0.027(5) 0.000(4) 0.005(4) 0.002(4)
C36 0.153(17) 0.022(6) 0.049(8) -0.009(6) 0.009(10) -0.018(8)
F4 0.081(6) 0.093(6) 0.043(4) -0.021(4) 0.033(4) -0.029(5)
F5 0.220(9) 0.099(7) 0.088(6) -0.001(5) 0.070(7) -0.038(6)
F6 0.196(9) 0.121(7) 0.075(6) 0.012(5) -0.021(6) 0.092(7)
O5 0.025(3) 0.038(4) 0.039(4) 0.005(3) 0.004(3) 0.005(3)
O6 0.027(3) 0.034(4) 0.031(4) 0.000(3) 0.000(3) 0.007(3)
C37 0.020(4) 0.030(5) 0.022(4) -0.005(4) 0.001(4) 0.006(4)
C38 0.027(5) 0.035(5) 0.029(5) 0.005(4) 0.005(4) -0.001(4)
F7 0.023(3) 0.061(4) 0.032(3) 0.013(3) 0.005(2) -0.003(3)
F8 0.039(3) 0.036(3) 0.041(3) -0.001(3) -0.004(3) -0.004(3)
F9 0.023(3) 0.044(4) 0.060(4) 0.008(3) -0.001(3) 0.012(3)
O7 0.024(4) 0.035(4) 0.079(6) 0.006(4) -0.005(4) 0.006(3)
O8 0.033(4) 0.038(4) 0.073(6) -0.007(4) 0.003(4) 0.012(4)
C39 0.018(4) 0.036(6) 0.037(5) 0.008(4) 0.005(4) 0.008(4)
C40 0.032(6) 0.042(7) 0.082(9) -0.012(6) -0.005(6) 0.012(5)
F10 0.039(4) 0.063(5) 0.069(5) -0.020(4) -0.017(3) 0.012(3)
F11 0.026(4) 0.141(9) 0.097(7) -0.041(6) 0.019(4) 0.013(4)
F12 0.062(6) 0.048(5) 0.243(15) 0.006(7) -0.074(7) 0.020(4)
O9 0.025(3) 0.029(3) 0.033(3) 0.012(3) 0.013(3) 0.013(3)
O10 0.024(3) 0.024(3) 0.036(4) 0.008(3) 0.008(3) 0.010(3)
C41 0.023(4) 0.023(4) 0.018(4) 0.006(3) 0.005(3) 0.006(4)
C42 0.022(4) 0.029(5) 0.030(5) 0.004(4) 0.007(4) 0.006(4)
F13 0.018(3) 0.078(5) 0.049(4) 0.017(3) 0.006(3) 0.011(3)
F14 0.041(3) 0.035(3) 0.070(4) 0.013(3) 0.034(3) 0.004(3)
F15 0.034(3) 0.049(4) 0.037(3) 0.003(3) 0.017(3) 0.015(3)
O11 0.021(3) 0.022(3) 0.047(4) -0.002(3) 0.011(3) 0.007(3)
O12 0.029(4) 0.021(3) 0.054(4) 0.000(3) 0.016(3) 0.005(3)
C43 0.020(4) 0.024(5) 0.025(4) 0.008(4) 0.009(4) 0.006(4)
C44 0.027(5) 0.029(5) 0.031(5) 0.000(4) 0.015(4) 0.009(4)
F16 0.054(4) 0.034(4) 0.151(8) 0.004(4) 0.070(5) 0.002(3)
F17 0.048(4) 0.085(6) 0.082(6) -0.043(5) 0.042(4) -0.013(4)
F18 0.035(4) 0.145(9) 0.077(6) 0.041(6) 0.017(4) 0.036(5)
O13 0.038(4) 0.032(4) 0.030(4) 0.001(3) -0.002(3) 0.012(3)
O14 0.033(4) 0.031(4) 0.030(3) 0.012(3) 0.012(3) 0.014(3)
C45 0.038(5) 0.021(5) 0.029(5) -0.005(4) -0.002(4) 0.010(4)
C46 0.041(6) 0.031(5) 0.025(5) 0.003(4) 0.005(4) 0.005(4)
F19 0.049(4) 0.085(6) 0.058(5) -0.024(4) 0.027(4) -0.025(4)
F20 0.098(6) 0.056(4) 0.041(4) 0.018(3) 0.025(4) 0.043(4)
F21 0.045(4) 0.038(3) 0.040(3) 0.003(3) 0.012(3) 0.017(3)
O15 0.048(4) 0.030(4) 0.032(4) 0.002(3) 0.017(3) 0.007(3)
O16 0.055(5) 0.027(4) 0.037(4) 0.005(3) 0.020(4) 0.009(3)
C47 0.027(5) 0.030(5) 0.023(4) 0.004(4) 0.002(4) 0.009(4)
C48 0.033(5) 0.035(5) 0.034(5) 0.008(4) 0.011(4) 0.010(4)
F22 0.042(3) 0.043(3) 0.037(3) 0.018(3) 0.012(3) 0.017(3)
F23 0.081(5) 0.049(4) 0.045(4) 0.000(3) 0.030(4) 0.019(4)
F24 0.032(3) 0.078(5) 0.060(4) 0.033(4) 0.015(3) 0.022(3)
O17 0.030(4) 0.018(3) 0.048(4) 0.010(3) -0.001(3) 0.007(3)
O18 0.024(3) 0.018(3) 0.038(4) 0.005(3) 0.001(3) 0.006(3)
C49 0.028(5) 0.025(5) 0.026(5) 0.005(4) 0.007(4) 0.010(4)
C50 0.031(6) 0.032(6) 0.088(10) 0.014(6) 0.005(6) 0.012(5)
F25 0.050(5) 0.113(8) 0.068(5) -0.014(5) -0.009(4) -0.010(5)
F26 0.033(4) 0.037(4) 0.232(13) 0.020(6) -0.019(6) 0.013(3)
F27 0.030(3) 0.045(4) 0.082(5) 0.026(4) 0.018(3) 0.001(3)
O19 0.028(3) 0.023(3) 0.030(3) -0.001(3) 0.001(3) 0.010(3)
O20 0.029(3) 0.027(3) 0.030(3) 0.001(3) 0.004(3) 0.012(3)
C51 0.023(4) 0.018(4) 0.026(4) 0.006(3) 0.003(4) 0.007(4)
C52 0.021(4) 0.027(5) 0.028(5) -0.001(4) -0.002(4) 0.010(4)
F28 0.022(3) 0.049(4) 0.049(4) -0.014(3) 0.006(3) 0.011(3)
F29 0.029(3) 0.053(4) 0.041(3) 0.013(3) -0.005(3) 0.018(3)
F30 0.027(3) 0.029(3) 0.060(4) 0.000(3) 0.007(3) 0.005(2)
O21 0.032(3) 0.021(3) 0.027(3) 0.002(3) -0.005(3) 0.009(3)
S1 0.0327(12) 0.0230(11) 0.0262(11) -0.0045(9) -0.0027(9) 0.0127(9)
C53 0.050(6) 0.043(6) 0.023(5) -0.001(4) -0.007(4) 0.023(5)
C54 0.028(5) 0.030(5) 0.052(7) -0.003(5) 0.006(5) 0.004(4)
O22 0.037(4) 0.022(3) 0.023(3) 0.003(2) -0.003(3) 0.009(3)
S2 0.0430(14) 0.0208(11) 0.0276(12) 0.0014(9) -0.0096(10) 0.0039(10)
C55 0.072(8) 0.042(6) 0.030(5) 0.011(5) 0.001(5) 0.034(6)
C56 0.043(6) 0.041(6) 0.035(6) 0.008(5) -0.010(5) 0.006(5)
O23 0.022(3) 0.038(4) 0.035(4) -0.004(3) 0.002(3) 0.006(3)
S3 0.0262(12) 0.0355(13) 0.0374(13) -0.0041(11) 0.0049(10) 0.0022(10)
C57 0.035(7) 0.129(15) 0.081(11) 0.077(11) 0.008(7) 0.011(8)
C58 0.027(5) 0.045(6) 0.044(6) 0.007(5) 0.012(5) 0.013(5)
O24 0.038(4) 0.052(5) 0.024(3) -0.002(3) 0.012(3) 0.001(3)
S4 0.026(2) 0.019(3) 0.0177(19) 0.0022(14) 0.0064(15) 0.0062(16)
S4' 0.035(4) 0.036(6) 0.038(4) 0.000(3) 0.012(3) 0.015(3)
C59 0.037(5) 0.030(5) 0.028(5) 0.002(4) 0.005(4) 0.018(4)
C60 0.026(9) 0.039(10) 0.029(8) 0.004(7) 0.010(7) 0.020(7)
C60' 0.040(16) 0.07(2) 0.041(16) -0.004(14) 0.009(13) 0.024(15)
O25 0.029(3) 0.017(3) 0.038(4) 0.007(3) -0.002(3) 0.007(3)
S5 0.0339(12) 0.0201(10) 0.0239(11) 0.0014(8) -0.0010(9) 0.0126(9)
C61 0.025(5) 0.030(5) 0.040(5) 0.006(4) -0.002(4) 0.013(4)
C62 0.072(8) 0.034(6) 0.022(5) 0.010(4) 0.009(5) 0.022(5)
O26 0.032(4) 0.058(5) 0.034(4) 0.012(3) 0.005(3) 0.014(4)
S6 0.0367(13) 0.0297(13) 0.0404(14) 0.0090(10) 0.0066(11) 0.0123(11)
C63 0.059(7) 0.037(6) 0.040(6) 0.000(5) 0.004(5) 0.012(5)
C64 0.039(6) 0.049(7) 0.042(6) 0.006(5) 0.012(5) 0.008(5)
O27 0.030(4) 0.043(4) 0.045(4) 0.004(3) 0.001(3) 0.013(3)
S7 0.0285(12) 0.0295(12) 0.0440(14) 0.0027(11) 0.0003(11) 0.0086(10)
C65 0.054(7) 0.035(6) 0.046(7) 0.005(5) -0.005(5) 0.012(5)
C66 0.030(6) 0.063(8) 0.053(7) 0.006(6) 0.002(5) 0.021(5)
O28 0.082(6) 0.021(4) 0.040(4) 0.003(3) 0.004(4) 0.011(4)
S8 0.0648(18) 0.0249(12) 0.0307(13) 0.0024(10) 0.0023(12) 0.0103(12)
C67 0.068(9) 0.037(6) 0.063(8) 0.003(6) 0.022(7) 0.006(6)
C68 0.062(8) 0.045(7) 0.062(8) 0.008(6) -0.008(7) -0.004(6)

loop_
_atom_type_symbol
_atom_type_description
_atom_type_scat_dispersion_real
_atom_type_scat_dispersion_imag
_atom_type_scat_source
Ag Ag -0.8971 1.1015 'International Tables Vol C Tables 4.2.6.8 and 6.1.1.4'
S S 0.1246 0.1234 'International Tables Vol C Tables 4.2.6.8 and 6.1.1.4'
F F 0.0171 0.0103 'International Tables Vol C Tables 4.2.6.8 and 6.1.1.4'
O O 0.0106 0.0060 'International Tables Vol C Tables 4.2.6.8 and 6.1.1.4'
C C 0.0033 0.0016 'International Tables Vol C Tables 4.2.6.8 and 6.1.1.4'
H H 0.0000 0.0000 'International Tables Vol C Tables 4.2.6.8 and 6.1.1.4'

loop_
_geom_angle_atom_site_label_1
_geom_angle_atom_site_label_2
_geom_angle_atom_site_label_3
_geom_angle
_geom_angle_site_symmetry_1
_geom_angle_site_symmetry_3
O16 Ag1 C25 129.2(3) . .
O16 Ag1 O25 106.0(2) . 1_545
C25 Ag1 O25 119.0(3) . 1_545
O16 Ag1 O20 102.2(3) . .
C25 Ag1 O20 103.6(3) . .
O25 Ag1 O20 85.3(2) 1_545 .
O16 Ag1 Ag5 83.42(17) . .
C25 Ag1 Ag5 62.0(2) . .
O25 Ag1 Ag5 160.44(16) 1_545 .
O20 Ag1 Ag5 75.82(15) . .
O16 Ag1 Ag3 86.6(2) . .
C25 Ag1 Ag3 44.4(2) . .
O25 Ag1 Ag3 137.60(15) 1_545 .
O20 Ag1 Ag3 132.33(15) . .
Ag5 Ag1 Ag3 58.56(2) . .
O4 Ag2 O8 96.9(3) . .
O4 Ag2 C25 137.7(3) . .
O8 Ag2 C25 125.2(3) . .
O4 Ag2 C26 108.0(3) . .
O8 Ag2 C26 154.4(3) . .
C25 Ag2 C26 29.7(3) . .
O4 Ag2 O28 84.8(3) . 1_545
O8 Ag2 O28 88.4(3) . 1_545
C25 Ag2 O28 91.5(3) . 1_545
C26 Ag2 O28 88.0(3) . 1_545
O4 Ag2 Ag3 175.70(17) . .
O8 Ag2 Ag3 81.3(2) . .
C25 Ag2 Ag3 44.6(2) . .
C26 Ag2 Ag3 74.2(2) . .
O28 Ag2 Ag3 99.06(18) 1_545 .
O4 Ag2 Ag7 80.38(17) . .
O8 Ag2 Ag7 76.30(19) . .
C25 Ag2 Ag7 111.2(2) . .
C26 Ag2 Ag7 113.1(2) . .
O28 Ag2 Ag7 157.10(19) 1_545 .
Ag3 Ag2 Ag7 95.36(3) . .
C25 Ag3 O12 176.3(3) . .
C25 Ag3 O27 103.3(3) . 1_545
O12 Ag3 O27 80.2(2) . 1_545
C25 Ag3 Ag5 65.4(2) . .
O12 Ag3 Ag5 111.06(19) . .
O27 Ag3 Ag5 167.64(17) 1_545 .
C25 Ag3 Ag2 52.2(2) . .
O12 Ag3 Ag2 129.8(2) . .
O27 Ag3 Ag2 86.48(17) 1_545 .
Ag5 Ag3 Ag2 89.77(3) . .
C25 Ag3 Ag1 51.1(2) . .
O12 Ag3 Ag1 126.9(2) . .
O27 Ag3 Ag1 108.82(17) 1_545 .
Ag5 Ag3 Ag1 60.65(2) . .
Ag2 Ag3 Ag1 103.26(3) . .
C25 Ag3 Ag14 54.5(2) . 1_545
O12 Ag3 Ag14 128.65(18) . 1_545
O27 Ag3 Ag14 50.38(17) 1_545 1_545
Ag5 Ag3 Ag14 117.39(3) . 1_545
Ag2 Ag3 Ag14 67.54(2) . 1_545
Ag1 Ag3 Ag14 68.99(2) . 1_545
C17 Ag4 O11 161.8(3) . .
C17 Ag4 O23 105.3(3) . .
O11 Ag4 O23 91.7(2) . .
C17 Ag4 Ag6 50.0(2) . .
O11 Ag4 Ag6 141.42(19) . .
O23 Ag4 Ag6 82.62(15) . .
C17 Ag4 Ag5 53.0(2) . .
O11 Ag4 Ag5 114.79(17) . .
O23 Ag4 Ag5 145.10(15) . .
Ag6 Ag4 Ag5 62.48(2) . .
C17 Ag4 Ag7 53.3(2) . .
O11 Ag4 Ag7 121.60(19) . .
O23 Ag4 Ag7 90.17(16) . .
Ag6 Ag4 Ag7 96.65(3) . .
Ag5 Ag4 Ag7 94.12(3) . .
O19 Ag5 O15 108.1(2) . .
O19 Ag5 C17 99.2(2) . .
O15 Ag5 C17 130.9(3) . .
O19 Ag5 Ag3 143.56(15) . .
O15 Ag5 Ag3 83.39(19) . .
C17 Ag5 Ag3 98.17(19) . .
O19 Ag5 Ag4 140.11(15) . .
O15 Ag5 Ag4 88.94(18) . .
C17 Ag5 Ag4 46.8(2) . .
Ag3 Ag5 Ag4 72.26(2) . .
O19 Ag5 Ag1 87.03(15) . .
O15 Ag5 Ag1 78.65(17) . .
C17 Ag5 Ag1 143.95(19) . .
Ag3 Ag5 Ag1 60.79(2) . .
Ag4 Ag5 Ag1 132.36(3) . .
O19 Ag5 Ag6 83.41(15) . .
O15 Ag5 Ag6 95.72(17) . .
C17 Ag5 Ag6 47.37(19) . .
Ag3 Ag5 Ag6 130.89(3) . .
Ag4 Ag5 Ag6 58.64(2) . .
Ag1 Ag5 Ag6 166.83(3) . .
C17 Ag6 O21 147.2(3) . .
C17 Ag6 O24 111.6(3) . .
O21 Ag6 O24 93.5(2) . .
C17 Ag6 C9 111.3(3) . .
O21 Ag6 C9 86.7(2) . .
O24 Ag6 C9 93.7(2) . .
C17 Ag6 Ag4 47.4(2) . .
O21 Ag6 Ag4 149.80(17) . .
O24 Ag6 Ag4 64.15(19) . .
C9 Ag6 Ag4 113.39(18) . .
C17 Ag6 Ag5 50.8(2) . .
O21 Ag6 Ag5 107.49(16) . .
O24 Ag6 Ag5 96.51(18) . .
C9 Ag6 Ag5 161.87(17) . .
Ag4 Ag6 Ag5 58.88(2) . .
C17 Ag6 Ag10 119.5(2) . .
O21 Ag6 Ag10 92.52(16) . .
O24 Ag6 Ag10 51.77(17) . .
C9 Ag6 Ag10 42.02(18) . .
Ag4 Ag6 Ag10 88.92(3) . .
Ag5 Ag6 Ag10 144.13(3) . .
O7 Ag7 O3 94.1(3) . .
O7 Ag7 C17 121.6(3) . .
O3 Ag7 C17 141.4(3) . .
O7 Ag7 C18 151.2(3) . .
O3 Ag7 C18 112.1(3) . .
C17 Ag7 C18 30.1(3) . .
O7 Ag7 O22 89.7(3) . .
O3 Ag7 O22 87.7(2) . .
C17 Ag7 O22 105.2(2) . .
C18 Ag7 O22 102.8(2) . .
O7 Ag7 Ag4 75.7(2) . .
O3 Ag7 Ag4 167.90(18) . .
C17 Ag7 Ag4 46.7(2) . .
C18 Ag7 Ag4 76.8(2) . .
O22 Ag7 Ag4 98.57(15) . .
O7 Ag7 Ag2 83.85(19) . .
O3 Ag7 Ag2 79.49(16) . .
C17 Ag7 Ag2 89.6(2) . .
C18 Ag7 Ag2 89.00(19) . .
O22 Ag7 Ag2 165.16(14) . .
Ag4 Ag7 Ag2 92.79(3) . .
O22 Ag8 C9 142.0(2) . .
O22 Ag8 O2 78.9(2) . .
C9 Ag8 O2 109.0(3) . .
O22 Ag8 O6 98.7(2) . .
C9 Ag8 O6 118.1(2) . .
O2 Ag8 O6 88.8(2) . .
O22 Ag8 Ag10 138.25(16) . .
C9 Ag8 Ag10 45.12(19) . .
O2 Ag8 Ag10 142.80(15) . .
O6 Ag8 Ag10 85.35(16) . .
O22 Ag8 Ag9 157.21(16) . .
C9 Ag8 Ag9 53.9(2) . .
O2 Ag8 Ag9 79.40(15) . .
O6 Ag8 Ag9 73.80(16) . .
Ag10 Ag8 Ag9 63.68(2) . .
O1 Ag9 O5 101.1(2) . .
O1 Ag9 C9 115.2(2) . .
O5 Ag9 C9 115.8(3) . .
O1 Ag9 C1 122.4(2) . .
O5 Ag9 C1 101.1(3) . .
C9 Ag9 C1 101.2(3) . .
O1 Ag9 Ag13 151.68(16) . .
O5 Ag9 Ag13 65.23(17) . .
C9 Ag9 Ag13 93.12(18) . .
C1 Ag9 Ag13 44.65(18) . .
O1 Ag9 Ag8 82.63(16) . .
O5 Ag9 Ag8 86.62(18) . .
C9 Ag9 Ag8 51.08(19) . .
C1 Ag9 Ag8 150.89(19) . .
Ag13 Ag9 Ag8 119.13(3) . .
O1 Ag9 Ag10 140.27(16) . .
O5 Ag9 Ag10 75.74(18) . .
C9 Ag9 Ag10 42.35(19) . .
C1 Ag9 Ag10 96.63(19) . .
Ag13 Ag9 Ag10 63.27(2) . .
Ag8 Ag9 Ag10 57.75(2) . .
C9 Ag10 O10 166.9(3) . .
C9 Ag10 O24 106.1(3) . .
O10 Ag10 O24 86.9(2) . .
C9 Ag10 Ag8 53.5(2) . .
O10 Ag10 Ag8 123.73(17) . .
O24 Ag10 Ag8 110.26(17) . .
C9 Ag10 Ag11 55.4(2) . .
O10 Ag10 Ag11 122.08(17) . .
O24 Ag10 Ag11 99.99(18) . .
Ag8 Ag10 Ag11 107.50(3) . .
C9 Ag10 Ag9 52.5(2) . .
O10 Ag10 Ag9 114.50(17) . .
O24 Ag10 Ag9 158.57(16) . .
Ag8 Ag10 Ag9 58.57(2) . .
Ag11 Ag10 Ag9 69.54(2) . .
C9 Ag10 Ag6 54.8(2) . .
O10 Ag10 Ag6 138.29(17) . .
O24 Ag10 Ag6 51.45(16) . .
Ag8 Ag10 Ag6 76.33(2) . .
Ag11 Ag10 Ag6 74.63(2) . .
Ag9 Ag10 Ag6 107.13(3) . .
C9 Ag10 Ag13 94.4(2) . .
O10 Ag10 Ag13 74.70(16) . .
O24 Ag10 Ag13 136.87(17) . .
Ag8 Ag10 Ag13 112.42(3) . .
Ag11 Ag10 Ag13 61.34(2) . .
Ag9 Ag10 Ag13 55.50(2) . .
Ag6 Ag10 Ag13 135.84(3) . .
O18 Ag11 O14 118.3(2) . .
O18 Ag11 C9 120.6(2) . .
O14 Ag11 C9 115.6(2) . .
O18 Ag11 Ag10 162.60(15) . .
O14 Ag11 Ag10 72.12(16) . .
C9 Ag11 Ag10 44.71(19) . .
O18 Ag11 Ag12 77.86(15) . .
O14 Ag11 Ag12 79.24(16) . .
C9 Ag11 Ag12 136.05(19) . .
Ag10 Ag11 Ag12 118.95(3) . .
O18 Ag11 Ag13 132.58(15) . .
O14 Ag11 Ag13 68.97(17) . .
C9 Ag11 Ag13 88.76(19) . .
Ag10 Ag11 Ag13 62.89(2) . .
Ag12 Ag11 Ag13 56.69(2) . .
C1 Ag12 O13 126.3(3) . .
C1 Ag12 O17 107.2(3) . .
O13 Ag12 O17 97.9(2) . .
C1 Ag12 O25 130.0(3) . .
O13 Ag12 O25 101.3(2) . .
O17 Ag12 O25 76.9(2) . .
C1 Ag12 Ag13 45.1(2) . .
O13 Ag12 Ag13 85.87(17) . .
O17 Ag12 Ag13 139.70(15) . .
O25 Ag12 Ag13 141.95(15) . .
C1 Ag12 Ag14 49.8(2) . .
O13 Ag12 Ag14 128.06(17) . .
O17 Ag12 Ag14 134.01(18) . .
O25 Ag12 Ag14 90.75(15) . .
Ag13 Ag12 Ag14 57.55(2) . .
C1 Ag12 Ag11 63.8(2) . .
O13 Ag12 Ag11 75.13(17) . .
O17 Ag12 Ag11 80.39(15) . .
O25 Ag12 Ag11 156.28(15) . .
Ag13 Ag12 Ag11 61.73(2) . .
Ag14 Ag12 Ag11 110.11(3) . .
C1 Ag13 O9 173.4(3) . .
C1 Ag13 Ag14 53.6(2) . .
O9 Ag13 Ag14 119.80(17) . .
C1 Ag13 Ag9 58.7(2) . .
O9 Ag13 Ag9 124.98(17) . .
Ag14 Ag13 Ag9 94.15(3) . .
C1 Ag13 Ag12 50.5(2) . .
O9 Ag13 Ag12 128.32(17) . .
Ag14 Ag13 Ag12 63.23(2) . .
Ag9 Ag13 Ag12 104.81(3) . .
C1 Ag13 Ag11 65.2(2) . .
O9 Ag13 Ag11 120.81(18) . .
Ag14 Ag13 Ag11 114.66(3) . .
Ag9 Ag13 Ag11 69.58(2) . .
Ag12 Ag13 Ag11 61.58(2) . .
C1 Ag13 Ag10 105.6(2) . .
O9 Ag13 Ag10 80.83(16) . .
Ag14 Ag13 Ag10 155.10(3) . .
Ag9 Ag13 Ag10 61.23(2) . .
Ag12 Ag13 Ag10 116.75(3) . .
Ag11 Ag13 Ag10 55.77(2) . .
C1 Ag14 O28 95.1(3) . .
C1 Ag14 O27 130.7(3) . .
O28 Ag14 O27 88.0(3) . .
C1 Ag14 O26 100.9(3) . .
O28 Ag14 O26 161.1(3) . .
O27 Ag14 O26 73.8(2) . .
C1 Ag14 C25 137.9(3) . 1_565
O28 Ag14 C25 88.6(3) . 1_565
O27 Ag14 C25 91.3(3) . 1_565
O26 Ag14 C25 86.4(3) . 1_565
C1 Ag14 Ag13 45.7(2) . .
O28 Ag14 Ag13 106.13(19) . .
O27 Ag14 Ag13 86.21(17) . .
O26 Ag14 Ag13 78.64(18) . .
C25 Ag14 Ag13 165.0(2) 1_565 .
C1 Ag14 Ag12 47.7(2) . .
O28 Ag14 Ag12 140.99(19) . .
O27 Ag14 Ag12 123.33(18) . .
O26 Ag14 Ag12 57.34(18) . .
C25 Ag14 Ag12 110.9(2) 1_565 .
Ag13 Ag14 Ag12 59.23(2) . .
C1 Ag14 Ag3 168.8(2) . 1_565
O28 Ag14 Ag3 95.99(17) . 1_565
O27 Ag14 Ag3 51.54(17) . 1_565
O26 Ag14 Ag3 68.56(19) . 1_565
C25 Ag14 Ag3 40.9(2) 1_565 1_565
Ag13 Ag14 Ag3 131.58(3) . 1_565
Ag12 Ag14 Ag3 121.13(3) . 1_565
C2 C1 Ag13 159.4(8) . .
C2 C1 Ag12 107.9(7) . .
Ag13 C1 Ag12 84.4(3) . .
C2 C1 Ag14 116.5(7) . .
Ag13 C1 Ag14 80.7(3) . .
Ag12 C1 Ag14 82.5(3) . .
C2 C1 Ag9 84.5(6) . .
Ag13 C1 Ag9 76.7(3) . .
Ag12 C1 Ag9 147.2(4) . .
Ag14 C1 Ag9 119.7(3) . .
C1 C2 C3 177.0(10) . .
C8 C3 C4 119.3(9) . .
C8 C3 C2 120.3(9) . .
C4 C3 C2 120.4(9) . .
C5 C4 C3 120.2(10) . .
C5 C4 H4A 119.9 . .
C3 C4 H4A 119.9 . .
C6 C5 C4 119.8(11) . .
C6 C5 H5A 120.1 . .
C4 C5 H5A 120.1 . .
C5 C6 C7 121.1(11) . .
C5 C6 H6A 119.4 . .
C7 C6 H6A 119.4 . .
C6 C7 C8 119.7(11) . .
C6 C7 H7A 120.1 . .
C8 C7 H7A 120.1 . .
C3 C8 C7 119.8(10) . .
C3 C8 H8A 120.1 . .
C7 C8 H8A 120.1 . .
C10 C9 Ag10 175.6(7) . .
C10 C9 Ag8 102.2(6) . .
Ag10 C9 Ag8 81.4(3) . .
C10 C9 Ag11 97.2(6) . .
Ag10 C9 Ag11 79.9(2) . .
Ag8 C9 Ag11 156.3(4) . .
C10 C9 Ag9 98.3(6) . .
Ag10 C9 Ag9 85.1(3) . .
Ag8 C9 Ag9 75.0(2) . .
Ag11 C9 Ag9 88.8(3) . .
C10 C9 Ag6 93.6(6) . .
Ag10 C9 Ag6 83.2(3) . .
Ag8 C9 Ag6 98.2(3) . .
Ag11 C9 Ag6 94.1(3) . .
Ag9 C9 Ag6 167.3(4) . .
C9 C10 C11 178.6(10) . .
C12 C11 C16 120.1(9) . .
C12 C11 C10 119.7(8) . .
C16 C11 C10 120.3(8) . .
C13 C12 C11 119.9(9) . .
C13 C12 H12A 120.1 . .
C11 C12 H12A 120.1 . .
C14 C13 C12 119.6(10) . .
C14 C13 H13A 120.2 . .
C12 C13 H13A 120.2 . .
C15 C14 C13 121.6(10) . .
C15 C14 H14A 119.2 . .
C13 C14 H14A 119.2 . .
C14 C15 C16 119.7(10) . .
C14 C15 H15A 120.2 . .
C16 C15 H15A 120.2 . .
C15 C16 C11 119.2(9) . .
C15 C16 H16A 120.4 . .
C11 C16 H16A 120.4 . .
C18 C17 Ag4 155.3(7) . .
C18 C17 Ag6 115.1(6) . .
Ag4 C17 Ag6 82.6(3) . .
C18 C17 Ag5 117.9(6) . .
Ag4 C17 Ag5 80.1(3) . .
Ag6 C17 Ag5 81.8(3) . .
C18 C17 Ag7 75.4(5) . .
Ag4 C17 Ag7 80.1(3) . .
Ag6 C17 Ag7 140.8(4) . .
Ag5 C17 Ag7 128.6(3) . .
C17 C18 C19 167.1(9) . .
C17 C18 Ag7 74.4(5) . .
C19 C18 Ag7 118.0(6) . .
C24 C19 C20 119.7(9) . .
C24 C19 C18 117.6(8) . .
C20 C19 C18 122.7(9) . .
C19 C20 C21 119.1(10) . .
C19 C20 H20A 120.5 . .
C21 C20 H20A 120.5 . .
C22 C21 C20 121.0(11) . .
C22 C21 H21A 119.5 . .
C20 C21 H21A 119.5 . .
C21 C22 C23 120.1(10) . .
C21 C22 H22A 120.0 . .
C23 C22 H22A 120.0 . .
C22 C23 C24 120.7(11) . .
C22 C23 H23A 119.7 . .
C24 C23 H23A 119.7 . .
C23 C24 C19 119.5(10) . .
C23 C24 H24A 120.2 . .
C19 C24 H24A 120.2 . .
C26 C25 Ag3 164.4(8) . .
C26 C25 Ag1 110.4(7) . .
Ag3 C25 Ag1 84.5(3) . .
C26 C25 Ag2 81.9(6) . .
Ag3 C25 Ag2 83.2(3) . .
Ag1 C25 Ag2 167.6(4) . .
C26 C25 Ag14 99.4(6) . 1_545
Ag3 C25 Ag14 84.6(3) . 1_545
Ag1 C25 Ag14 90.1(3) . 1_545
Ag2 C25 Ag14 87.1(3) . 1_545
C25 C26 C27 170.4(10) . .
C25 C26 Ag2 68.4(6) . .
C27 C26 Ag2 121.2(6) . .
C32 C27 C28 118.0(9) . .
C32 C27 C26 120.0(9) . .
C28 C27 C26 122.0(9) . .
C29 C28 C27 120.2(10) . .
C29 C28 H28A 119.9 . .
C27 C28 H28A 119.9 . .
C28 C29 C30 120.6(10) . .
C28 C29 H29A 119.7 . .
C30 C29 H29A 119.7 . .
C31 C30 C29 120.4(9) . .
C31 C30 H30A 119.8 . .
C29 C30 H30A 119.8 . .
C30 C31 C32 120.2(10) . .
C30 C31 H31A 119.9 . .
C32 C31 H31A 119.9 . .
C31 C32 C27 120.6(10) . .
C31 C32 H32A 119.7 . .
C27 C32 H32A 119.7 . .
C33 O1 Ag9 122.8(5) . .
C33 O2 Ag8 122.3(5) . .
O2 C33 O1 131.0(8) . .
O2 C33 C34 115.7(7) . .
O1 C33 C34 113.2(8) . .
F1 C34 F2 109.2(10) . .
F1 C34 F3 106.9(9) . .
F2 C34 F3 102.4(9) . .
F1 C34 C33 111.9(8) . .
F2 C34 C33 112.9(8) . .
F3 C34 C33 112.9(8) . .
C35 O3 Ag7 122.1(6) . .
C35 O4 Ag2 123.2(6) . .
O4 C35 O3 131.1(9) . .
O4 C35 C36 114.2(8) . .
O3 C35 C36 114.6(8) . .
F5 C36 F4 103.4(11) . .
F5 C36 F6 113.3(14) . .
F4 C36 F6 104.9(10) . .
F5 C36 C35 111.7(10) . .
F4 C36 C35 112.7(10) . .
F6 C36 C35 110.4(10) . .
C37 O5 Ag9 114.6(6) . .
C37 O6 Ag8 123.7(6) . .
O6 C37 O5 131.9(9) . .
O6 C37 C38 115.2(8) . .
O5 C37 C38 112.8(8) . .
F9 C38 F8 107.0(8) . .
F9 C38 F7 106.9(8) . .
F8 C38 F7 107.4(8) . .
F9 C38 C37 114.4(8) . .
F8 C38 C37 109.7(8) . .
F7 C38 C37 111.2(8) . .
C39 O7 Ag7 118.1(6) . .
C39 O8 Ag2 127.9(7) . .
O8 C39 O7 131.6(9) . .
O8 C39 C40 115.1(9) . .
O7 C39 C40 113.3(9) . .
F12 C40 F10 108.8(12) . .
F12 C40 F11 107.3(12) . .
F10 C40 F11 104.8(10) . .
F12 C40 C39 114.5(10) . .
F10 C40 C39 112.2(10) . .
F11 C40 C39 108.6(11) . .
C41 O9 Ag13 123.9(6) . .
C41 O10 Ag10 130.1(6) . .
O9 C41 O10 130.2(8) . .
O9 C41 C42 116.1(7) . .
O10 C41 C42 113.8(8) . .
F15 C42 F14 107.3(8) . .
F15 C42 F13 106.6(8) . .
F14 C42 F13 106.5(8) . .
F15 C42 C41 111.1(7) . .
F14 C42 C41 113.4(7) . .
F13 C42 C41 111.6(7) . .
C43 O11 Ag4 129.7(6) . .
C43 O12 Ag3 130.6(6) . .
O12 C43 O11 130.1(8) . .
O12 C43 C44 114.3(8) . .
O11 C43 C44 115.7(8) . .
F16 C44 F18 105.4(10) . .
F16 C44 F17 108.1(9) . .
F18 C44 F17 106.9(9) . .
F16 C44 C43 113.3(8) . .
F18 C44 C43 110.3(8) . .
F17 C44 C43 112.5(8) . .
C45 O13 Ag12 122.4(6) . .
C45 O14 Ag11 120.5(6) . .
O13 C45 O14 129.9(10) . .
O13 C45 C46 116.4(9) . .
O14 C45 C46 113.6(8) . .
F20 C46 F21 108.2(8) . .
F20 C46 F19 107.3(9) . .
F21 C46 F19 105.9(9) . .
F20 C46 C45 112.6(9) . .
F21 C46 C45 112.2(8) . .
F19 C46 C45 110.3(8) . .
C47 O15 Ag5 125.0(6) . .
C47 O16 Ag1 121.0(6) . .
O16 C47 O15 130.4(9) . .
O16 C47 C48 115.1(8) . .
O15 C47 C48 114.5(8) . .
F22 C48 F23 108.2(8) . .
F22 C48 F24 107.0(8) . .
F23 C48 F24 106.2(9) . .
F22 C48 C47 113.8(8) . .
F23 C48 C47 112.1(8) . .
F24 C48 C47 109.2(8) . .
C49 O17 Ag12 121.3(6) . .
C49 O18 Ag11 129.1(6) . .
O17 C49 O18 131.3(9) . .
O17 C49 C50 114.3(8) . .
O18 C49 C50 114.4(8) . .
F26 C50 F27 110.8(11) . .
F26 C50 F25 103.0(12) . .
F27 C50 F25 100.5(9) . .
F26 C50 C49 118.6(10) . .
F27 C50 C49 114.6(10) . .
F25 C50 C49 106.9(9) . .
C51 O19 Ag5 117.7(5) . .
C51 O20 Ag1 127.6(6) . .
O19 C51 O20 130.1(8) . .
O19 C51 C52 114.2(7) . .
O20 C51 C52 115.6(8) . .
F28 C52 F29 106.7(7) . .
F28 C52 F30 107.1(8) . .
F29 C52 F30 107.0(7) . .
F28 C52 C51 113.0(7) . .
F29 C52 C51 110.1(7) . .
F30 C52 C51 112.5(7) . .
S1 O21 Ag6 129.5(4) . .
O21 S1 C54 105.7(5) . .
O21 S1 C53 103.9(4) . .
C54 S1 C53 98.4(5) . .
S1 C53 H53A 109.5 . .
S1 C53 H53B 109.5 . .
H53A C53 H53B 109.5 . .
S1 C53 H53C 109.5 . .
H53A C53 H53C 109.5 . .
H53B C53 H53C 109.5 . .
S1 C54 H54A 109.5 . .
S1 C54 H54B 109.5 . .
H54A C54 H54B 109.5 . .
S1 C54 H54C 109.5 . .
H54A C54 H54C 109.5 . .
H54B C54 H54C 109.5 . .
S2 O22 Ag8 113.9(3) . .
S2 O22 Ag7 135.1(4) . .
Ag8 O22 Ag7 110.8(2) . .
O22 S2 C56 105.8(5) . .
O22 S2 C55 106.2(5) . .
C56 S2 C55 96.9(5) . .
S2 C55 H55A 109.5 . .
S2 C55 H55B 109.5 . .
H55A C55 H55B 109.5 . .
S2 C55 H55C 109.5 . .
H55A C55 H55C 109.5 . .
H55B C55 H55C 109.5 . .
S2 C56 H56A 109.5 . .
S2 C56 H56B 109.5 . .
H56A C56 H56B 109.5 . .
S2 C56 H56C 109.5 . .
H56A C56 H56C 109.5 . .
H56B C56 H56C 109.5 . .
S3 O23 Ag4 133.3(4) . .
O23 S3 C58 107.8(5) . .
O23 S3 C57 103.7(6) . .
C58 S3 C57 98.1(7) . .
S3 C57 H57A 109.5 . .
S3 C57 H57B 109.5 . .
H57A C57 H57B 109.5 . .
S3 C57 H57C 109.5 . .
H57A C57 H57C 109.5 . .
H57B C57 H57C 109.5 . .
S3 C58 H58A 109.5 . .
S3 C58 H58B 109.5 . .
H58A C58 H58B 109.5 . .
S3 C58 H58C 109.5 . .
H58A C58 H58C 109.5 . .
H58B C58 H58C 109.5 . .
S4 O24 S4' 35.4(3) . .
S4 O24 Ag6 140.8(4) . .
S4' O24 Ag6 128.5(5) . .
S4 O24 Ag10 113.1(4) . .
S4' O24 Ag10 148.2(5) . .
Ag6 O24 Ag10 76.8(2) . .
O24 S4 C60 99.7(6) . .
O24 S4 C59 103.7(5) . .
C60 S4 C59 97.4(7) . .
O24 S4' C60' 99.5(11) . .
S4 C60 H60A 109.5 . .
S4 C60 H60B 109.5 . .
H60A C60 H60B 109.5 . .
S4 C60 H60C 109.5 . .
H60A C60 H60C 109.5 . .
H60B C60 H60C 109.5 . .
S4' C60' H60D 109.5 . .
S4' C60' H60E 109.5 . .
H60D C60' H60E 109.5 . .
S4' C60' H60F 109.5 . .
H60D C60' H60F 109.5 . .
H60E C60' H60F 109.5 . .
S5 O25 Ag1 132.7(3) . 1_565
S5 O25 Ag12 116.6(3) . .
Ag1 O25 Ag12 110.4(2) 1_565 .
O25 S5 C61 106.1(4) . .
O25 S5 C62 105.5(5) . .
C61 S5 C62 98.0(5) . .
S5 C61 H61A 109.5 . .
S5 C61 H61B 109.5 . .
H61A C61 H61B 109.5 . .
S5 C61 H61C 109.5 . .
H61A C61 H61C 109.5 . .
H61B C61 H61C 109.5 . .
S5 C62 H62A 109.5 . .
S5 C62 H62B 109.5 . .
H62A C62 H62B 109.5 . .
S5 C62 H62C 109.5 . .
H62A C62 H62C 109.5 . .
H62B C62 H62C 109.5 . .
S6 O26 Ag14 135.6(4) . .
O26 S6 C64 106.9(5) . .
O26 S6 C63 105.1(5) . .
C64 S6 C63 97.3(6) . .
S6 C63 H63A 109.5 . .
S6 C63 H63B 109.5 . .
H63A C63 H63B 109.5 . .
S6 C63 H63C 109.5 . .
H63A C63 H63C 109.5 . .
H63B C63 H63C 109.5 . .
S6 C64 H64A 109.5 . .
S6 C64 H64B 109.5 . .
H64A C64 H64B 109.5 . .
S6 C64 H64C 109.5 . .
H64A C64 H64C 109.5 . .
H64B C64 H64C 109.5 . .
S7 O27 Ag14 145.0(4) . .
S7 O27 Ag3 115.3(4) . 1_565
Ag14 O27 Ag3 78.1(2) . 1_565
O27 S7 C66 104.4(5) . .
O27 S7 C65 104.8(5) . .
C66 S7 C65 98.7(6) . .
S7 C65 H65A 109.5 . .
S7 C65 H65B 109.5 . .
H65A C65 H65B 109.5 . .
S7 C65 H65C 109.5 . .
H65A C65 H65C 109.5 . .
H65B C65 H65C 109.5 . .
S7 C66 H66A 109.5 . .
S7 C66 H66B 109.5 . .
H66A C66 H66B 109.5 . .
S7 C66 H66C 109.5 . .
H66A C66 H66C 109.5 . .
H66B C66 H66C 109.5 . .
S8 O28 Ag14 119.2(4) . .
S8 O28 Ag2 144.4(5) . 1_565
Ag14 O28 Ag2 87.8(2) . 1_565
O28 S8 C68 103.4(6) . .
O28 S8 C67 107.3(6) . .
C68 S8 C67 99.0(7) . .
S8 C67 H67A 109.5 . .
S8 C67 H67B 109.5 . .
H67A C67 H67B 109.5 . .
S8 C67 H67C 109.5 . .
H67A C67 H67C 109.5 . .
H67B C67 H67C 109.5 . .
S8 C68 H68A 109.5 . .
S8 C68 H68B 109.5 . .
H68A C68 H68B 109.5 . .
S8 C68 H68C 109.5 . .
H68A C68 H68C 109.5 . .
H68B C68 H68C 109.5 . .

loop_
_geom_bond_atom_site_label_1
_geom_bond_atom_site_label_2
_geom_bond_distance
_geom_bond_site_symmetry_2
Ag1 O16 2.300(7) .
Ag1 C25 2.315(9) .
Ag1 O25 2.393(6) 1_545
Ag1 O20 2.421(6) .
Ag1 Ag5 2.9584(9) .
Ag1 Ag3 2.9624(10) .
Ag2 O4 2.280(6) .
Ag2 O8 2.303(8) .
Ag2 C25 2.343(9) .
Ag2 C26 2.495(9) .
Ag2 O28 2.512(7) 1_545
Ag2 Ag3 2.9438(10) .
Ag2 Ag7 2.9984(10) .
Ag3 C25 2.082(9) .
Ag3 O12 2.136(7) .
Ag3 O27 2.532(7) 1_545
Ag3 Ag5 2.8959(9) .
Ag3 Ag14 3.1635(10) 1_545
Ag4 C17 2.151(8) .
Ag4 O11 2.181(6) .
Ag4 O23 2.554(7) .
Ag4 Ag6 2.8966(9) .
Ag4 Ag5 2.9042(9) .
Ag4 Ag7 2.9107(10) .
Ag5 O19 2.337(6) .
Ag5 O15 2.344(7) .
Ag5 C17 2.356(8) .
Ag5 Ag6 3.0084(9) .
Ag6 C17 2.236(8) .
Ag6 O21 2.252(6) .
Ag6 O24 2.506(7) .
Ag6 C9 2.567(8) .
Ag6 Ag10 3.1201(10) .
Ag7 O7 2.276(7) .
Ag7 O3 2.316(7) .
Ag7 C17 2.368(8) .
Ag7 C18 2.379(8) .
Ag7 O22 2.437(6) .
Ag8 O22 2.379(6) .
Ag8 C9 2.385(8) .
Ag8 O2 2.442(6) .
Ag8 O6 2.442(7) .
Ag8 Ag10 2.9354(9) .
Ag8 Ag9 2.9616(9) .
Ag9 O1 2.322(6) .
Ag9 O5 2.336(7) .
Ag9 C9 2.477(8) .
Ag9 C1 2.567(8) .
Ag9 Ag13 2.9248(9) .
Ag9 Ag10 3.1109(9) .
Ag10 C9 2.103(8) .
Ag10 O10 2.172(6) .
Ag10 O24 2.518(7) .
Ag10 Ag11 2.9441(9) .
Ag10 Ag13 3.1696(9) .
Ag11 O18 2.288(6) .
Ag11 O14 2.328(6) .
Ag11 C9 2.460(8) .
Ag11 Ag12 3.1201(9) .
Ag11 Ag13 3.1247(10) .
Ag12 C1 2.297(9) .
Ag12 O13 2.356(7) .
Ag12 O17 2.375(7) .
Ag12 O25 2.422(6) .
Ag12 Ag13 2.9649(9) .
Ag12 Ag14 3.0809(10) .
Ag13 C1 2.112(8) .
Ag13 O9 2.129(6) .
Ag13 Ag14 2.9119(10) .
Ag14 C1 2.374(8) .
Ag14 O28 2.391(8) .
Ag14 O27 2.491(7) .
Ag14 O26 2.527(7) .
Ag14 C25 2.585(9) 1_565
Ag14 Ag3 3.1635(10) 1_565
C1 C2 1.199(13) .
C2 C3 1.465(13) .
C3 C8 1.369(14) .
C3 C4 1.390(13) .
C4 C5 1.380(15) .
C4 H4A 0.9500 .
C5 C6 1.346(16) .
C5 H5A 0.9500 .
C6 C7 1.371(17) .
C6 H6A 0.9500 .
C7 C8 1.387(15) .
C7 H7A 0.9500 .
C8 H8A 0.9500 .
C9 C10 1.220(12) .
C10 C11 1.447(13) .
C11 C12 1.387(13) .
C11 C16 1.401(14) .
C12 C13 1.385(13) .
C12 H12A 0.9500 .
C13 C14 1.377(16) .
C13 H13A 0.9500 .
C14 C15 1.366(16) .
C14 H14A 0.9500 .
C15 C16 1.398(14) .
C15 H15A 0.9500 .
C16 H16A 0.9500 .
C17 C18 1.234(12) .
C18 C19 1.440(12) .
C19 C24 1.396(13) .
C19 C20 1.397(13) .
C20 C21 1.397(15) .
C20 H20A 0.9500 .
C21 C22 1.359(17) .
C21 H21A 0.9500 .
C22 C23 1.381(17) .
C22 H22A 0.9500 .
C23 C24 1.383(14) .
C23 H23A 0.9500 .
C24 H24A 0.9500 .
C25 C26 1.248(13) .
C25 Ag14 2.585(9) 1_545
C26 C27 1.416(13) .
C27 C32 1.396(14) .
C27 C28 1.409(14) .
C28 C29 1.368(14) .
C28 H28A 0.9500 .
C29 C30 1.373(16) .
C29 H29A 0.9500 .
C30 C31 1.365(16) .
C30 H30A 0.9500 .
C31 C32 1.378(15) .
C31 H31A 0.9500 .
C32 H32A 0.9500 .
O1 C33 1.246(10) .
O2 C33 1.215(11) .
C33 C34 1.561(12) .
C34 F1 1.273(12) .
C34 F2 1.301(12) .
C34 F3 1.326(12) .
O3 C35 1.235(11) .
O4 C35 1.233(12) .
C35 C36 1.519(16) .
C36 F5 1.325(9) .
C36 F4 1.326(9) .
C36 F6 1.332(9) .
O5 C37 1.244(11) .
O6 C37 1.229(11) .
C37 C38 1.570(12) .
C38 F9 1.311(12) .
C38 F8 1.327(12) .
C38 F7 1.356(11) .
O7 C39 1.227(12) .
O8 C39 1.218(12) .
C39 C40 1.556(14) .
C40 F12 1.279(15) .
C40 F10 1.327(14) .
C40 F11 1.346(17) .
O9 C41 1.242(11) .
O10 C41 1.250(10) .
C41 C42 1.539(12) .
C42 F15 1.323(11) .
C42 F14 1.323(11) .
C42 F13 1.330(11) .
O11 C43 1.239(11) .
O12 C43 1.238(11) .
C43 C44 1.545(12) .
C44 F16 1.291(11) .
C44 F18 1.304(13) .
C44 F17 1.309(11) .
O13 C45 1.231(12) .
O14 C45 1.252(11) .
C45 C46 1.568(14) .
C46 F20 1.308(12) .
C46 F21 1.318(12) .
C46 F19 1.341(12) .
O15 C47 1.236(12) .
O16 C47 1.225(12) .
C47 C48 1.548(13) .
C48 F22 1.322(11) .
C48 F23 1.325(12) .
C48 F24 1.344(12) .
O17 C49 1.231(11) .
O18 C49 1.233(11) .
C49 C50 1.520(15) .
C50 F26 1.255(13) .
C50 F27 1.317(13) .
C50 F25 1.434(16) .
O19 C51 1.239(11) .
O20 C51 1.240(11) .
C51 C52 1.543(12) .
C52 F28 1.313(11) .
C52 F29 1.337(11) .
C52 F30 1.342(11) .
O21 S1 1.527(6) .
S1 C54 1.764(10) .
S1 C53 1.785(10) .
C53 H53A 0.9800 .
C53 H53B 0.9800 .
C53 H53C 0.9800 .
C54 H54A 0.9800 .
C54 H54B 0.9800 .
C54 H54C 0.9800 .
O22 S2 1.507(6) .
S2 C56 1.783(11) .
S2 C55 1.789(12) .
C55 H55A 0.9800 .
C55 H55B 0.9800 .
C55 H55C 0.9800 .
C56 H56A 0.9800 .
C56 H56B 0.9800 .
C56 H56C 0.9800 .
O23 S3 1.523(7) .
S3 C58 1.751(10) .
S3 C57 1.756(13) .
C57 H57A 0.9800 .
C57 H57B 0.9800 .
C57 H57C 0.9800 .
C58 H58A 0.9800 .
C58 H58B 0.9800 .
C58 H58C 0.9800 .
O24 S4 1.542(7) .
O24 S4' 1.586(9) .
S4 C60 1.765(15) .
S4 C59 1.780(10) .
S4' C60' 1.75(3) .
C59 H59A 0.9800 .
C59 H59B 0.9800 .
C59 H59C 0.9800 .
C60 H60A 0.9800 .
C60 H60B 0.9800 .
C60 H60C 0.9800 .
C60' H60D 0.9800 .
C60' H60E 0.9800 .
C60' H60F 0.9800 .
O25 S5 1.519(7) .
O25 Ag1 2.393(6) 1_565
S5 C61 1.764(10) .
S5 C62 1.776(10) .
C61 H61A 0.9800 .
C61 H61B 0.9800 .
C61 H61C 0.9800 .
C62 H62A 0.9800 .
C62 H62B 0.9800 .
C62 H62C 0.9800 .
O26 S6 1.509(8) .
S6 C64 1.770(11) .
S6 C63 1.781(12) .
C63 H63A 0.9800 .
C63 H63B 0.9800 .
C63 H63C 0.9800 .
C64 H64A 0.9800 .
C64 H64B 0.9800 .
C64 H64C 0.9800 .
O27 S7 1.523(7) .
O27 Ag3 2.532(7) 1_565
S7 C66 1.780(12) .
S7 C65 1.792(11) .
C65 H65A 0.9800 .
C65 H65B 0.9800 .
C65 H65C 0.9800 .
C66 H66A 0.9800 .
C66 H66B 0.9800 .
C66 H66C 0.9800 .
O28 S8 1.521(8) .
O28 Ag2 2.512(7) 1_565
S8 C68 1.745(13) .
S8 C67 1.776(13) .
C67 H67A 0.9800 .
C67 H67B 0.9800 .
C67 H67C 0.9800 .
C68 H68A 0.9800 .
C68 H68B 0.9800 .
C68 H68C 0.9800 .
